data_4082401
loop_
_publ_author_name
'Groom, Laura R.'
'Russell, Adam F.'
'Schwarz, Andrew D.'
'Mountford, Philip'

_publ_section_title
;
 Reactions of a Cyclopentadienyl--Amidinate Titanium Benzimidamido Complex
;
_journal_issue 4
_journal_name_full Organometallics
_journal_page_first 1002
_journal_paper_doi 10.1021/om4011752
_journal_volume 33
_journal_year 2014
_chemical_formula_moiety 'C41 H49 F5 N4 O2 Ti1'
_chemical_formula_sum 'C41 H49 F5 N4 O2 Ti'
_chemical_formula_weight 772.76
_chemical_name_systematic
;
Cp*Ti{PhC(NiPr)2}{OC(Ph)(H)N(C(C6F5)NOtBu)}
;
_space_group_IT_number 14
_symmetry_cell_setting monoclinic
_symmetry_space_group_name_Hall '-P 2yn'
_symmetry_space_group_name_H-M 'P 1 21/n 1'
_atom_sites_solution_hydrogens difmap
_atom_sites_solution_primary direct
_atom_sites_solution_secondary difmap
_cell_angle_alpha 90
_cell_angle_beta 107.8248(15)
_cell_angle_gamma 90
_cell_formula_units_Z 4
_cell_length_a 13.70323(18)
_cell_length_b 19.9090(3)
_cell_length_c 15.2216(2)
_cell_measurement_reflns_used 12974
_cell_measurement_temperature 150
_cell_measurement_theta_max 76
_cell_measurement_theta_min 3
_cell_volume 3953.38(10)
_computing_cell_refinement 'CrysAlis, (Oxford Diffraction, 2002)'
_computing_data_collection 'SuperNova, (Oxford Diffraction, 2010)'
_computing_data_reduction 'CrysAlis, (Oxford Diffraction, 2002)'
_computing_molecular_graphics 'CAMERON (Watkin et al., 1996)'
_computing_publication_material 'CRYSTALS (Betteridge et al., 2003)'
_computing_structure_refinement 'CRYSTALS (Betteridge et al., 2003)'
_computing_structure_solution 'SIR92 (Altomare et al., 1994)'
_diffrn_ambient_temperature 150
_diffrn_measured_fraction_theta_full 0.998
_diffrn_measured_fraction_theta_max 0.989
_diffrn_measurement_device Area
_diffrn_measurement_device_type 'Oxford Diffraction SuperNova'
_diffrn_measurement_method \w/2\q
_diffrn_radiation_monochromator graphite
_diffrn_radiation_type 'Cu K\a'
_diffrn_radiation_wavelength 1.54184
_diffrn_reflns_av_R_equivalents 0.041
_diffrn_reflns_limit_h_max 17
_diffrn_reflns_limit_h_min -16
_diffrn_reflns_limit_k_max 24
_diffrn_reflns_limit_k_min -22
_diffrn_reflns_limit_l_max 19
_diffrn_reflns_limit_l_min -19
_diffrn_reflns_number 32678
_diffrn_reflns_theta_full 74.329
_diffrn_reflns_theta_max 76.628
_diffrn_reflns_theta_min 3.773
_diffrn_standards_number 0
_exptl_absorpt_coefficient_mu 2.368
_exptl_absorpt_correction_T_max 0.98
_exptl_absorpt_correction_T_min 0.98
_exptl_absorpt_correction_type multi-scan
_exptl_absorpt_process_details 'CrysAlis, (Oxford Diffraction, 2002)'
_exptl_crystal_colour brown
_exptl_crystal_density_diffrn 1.298
_exptl_crystal_density_method 'not measured'
_exptl_crystal_description plate
_exptl_crystal_F_000 1624
_exptl_crystal_size_max 0.020
_exptl_crystal_size_mid 0.010
_exptl_crystal_size_min 0.010
_refine_diff_density_max 1.47
_refine_diff_density_min -0.62
_refine_ls_extinction_method None
_refine_ls_goodness_of_fit_ref 1.0684
_refine_ls_hydrogen_treatment constr
_refine_ls_matrix_type full
_refine_ls_number_parameters 478
_refine_ls_number_reflns 6479
_refine_ls_number_restraints 0
_refine_ls_R_factor_all 0.0621
_refine_ls_R_factor_gt 0.0510
_refine_ls_shift/su_max 0.0004369
_refine_ls_shift/su_mean 0.0000175
_refine_ls_structure_factor_coef F
_refine_ls_weighting_details
;
 Method, part 1, Chebychev polynomial, (Watkin, 1994, Prince, 1982) 
 [weight] = 1.0/[A~0~*T~0~(x)+A~1~*T~1~(x) ... +A~n-1~]*T~n-1~(x)] 
 where A~i~ are the Chebychev coefficients listed below and x= Fcalc/Fmax 
 Method = Robust Weighting (Prince, 1982) 
 W = [weight] * [1-(deltaF/6*sigmaF)^2^]^2^ 
 A~i~ are: 
 9.74 -2.61 7.69 -0.869 
;
_refine_ls_weighting_scheme calc
_refine_ls_wR_factor_all 0.0625
_refine_ls_wR_factor_gt 0.0564
_refine_ls_wR_factor_ref 0.0551
_reflns_limit_h_max 16
_reflns_limit_h_min -17
_reflns_limit_k_max 24
_reflns_limit_k_min 0
_reflns_limit_l_max 19
_reflns_limit_l_min 0
_reflns_number_gt 6882
_reflns_number_total 8239
_reflns_threshold_expression I>2.0\s(I)
_oxford_diffrn_Wilson_B_factor 2.73
_oxford_diffrn_Wilson_scale 0.15
_oxford_refine_ls_r_factor_ref 0.0478
_oxford_refine_ls_scale 2.674(4)
_oxford_reflns_number_all 8208
_oxford_reflns_threshold_expression_ref I>3.0\s(I)
_cod_data_source_file om4011752_si_002.cif
_cod_data_source_block compound_13a
_cod_depositor_comments
;
The following automatic conversions were performed:

'_symmetry_cell_setting' value 'Monoclinic' changed to 'monoclinic'
according to
/usr/data/users/saulius/automatic-downloads/current/ACS/lib/dictionaries/cif_core.dic
dictionary named 'cif_core.dic' version 2.4.2 from
2011-04-26.

'_atom_sites_solution_primary' value 'Direct' changed to
'direct' according to
/usr/data/users/saulius/automatic-downloads/current/ACS/lib/dictionaries/cif_core.dic
dictionary named 'cif_core.dic' version 2.4.2 from 2011-04-26.

Automatic conversion script
Id: cif_fix_values 2281 2013-09-26 08:29:07Z andrius 
;
_cod_original_sg_symbol_H-M 'P 1 21/n 1 '
_cod_original_formula_sum 'C41 H49 F5 N4 O2 Ti1'
_cod_database_code 4082401

loop_
_symmetry_equiv_pos_as_xyz
x,y,z
-x,-y,-z
-x+1/2,y+1/2,-z+1/2
x+1/2,-y+1/2,z+1/2

loop_
_atom_site_label
_atom_site_type_symbol
_atom_site_fract_x
_atom_site_fract_y
_atom_site_fract_z
_atom_site_U_iso_or_equiv
_atom_site_occupancy
_atom_site_adp_type
_atom_site_refinement_flags_posn
Ti1 Ti 0.20794(2) 0.222175(16) 0.26259(2) 0.0266 1.0000 Uani .
N1 N 0.30239(12) 0.17852(8) 0.20160(11) 0.0286 1.0000 Uani .
N2 N 0.24505(13) 0.16910(9) 0.04321(12) 0.0337 1.0000 Uani .
N3 N 0.14055(13) 0.18114(9) 0.35851(12) 0.0361 1.0000 Uani .
N4 N 0.08928(12) 0.15234(9) 0.21268(11) 0.0323 1.0000 Uani .
O1 O 0.33721(10) 0.20551(7) 0.35111(9) 0.0322 1.0000 Uani .
O2 O 0.28295(11) 0.15131(9) -0.03115(10) 0.0406 1.0000 Uani .
C1 C 0.38546(14) 0.17693(9) 0.28966(13) 0.0292 1.0000 Uani .
C2 C 0.42720(14) 0.10749(10) 0.32187(13) 0.0298 1.0000 Uani .
C3 C 0.53213(16) 0.09720(11) 0.35820(16) 0.0380 1.0000 Uani .
C4 C 0.57057(18) 0.03375(13) 0.38829(19) 0.0506 1.0000 Uani .
C5 C 0.5045(2) -0.01970(12) 0.3809(2) 0.0539 1.0000 Uani .
C6 C 0.4000(2) -0.00993(12) 0.34499(19) 0.0508 1.0000 Uani .
C7 C 0.36164(16) 0.05358(11) 0.31596(16) 0.0404 1.0000 Uani .
C8 C 0.31791(14) 0.16202(9) 0.12035(13) 0.0288 1.0000 Uani .
C9 C 0.42019(14) 0.13338(10) 0.12224(13) 0.0323 1.0000 Uani .
C10 C 0.50586(15) 0.17291(11) 0.13450(14) 0.0354 1.0000 Uani .
C11 C 0.59985(16) 0.14631(14) 0.13710(16) 0.0446 1.0000 Uani .
C12 C 0.60845(17) 0.07850(15) 0.12570(18) 0.0508 1.0000 Uani .
C13 C 0.52390(19) 0.03764(13) 0.11244(17) 0.0480 1.0000 Uani .
C14 C 0.43129(16) 0.06556(11) 0.11013(15) 0.0389 1.0000 Uani .
C15 C 0.20124(17) 0.14736(14) -0.11710(15) 0.0445 1.0000 Uani .
C16 C 0.1407(3) 0.21126(18) -0.1397(2) 0.0720 1.0000 Uani .
C17 C 0.2569(2) 0.13258(16) -0.18655(17) 0.0537 1.0000 Uani .
C18 C 0.1319(2) 0.08763(17) -0.1109(2) 0.0630 1.0000 Uani .
C19 C 0.08379(15) 0.13874(11) 0.29646(14) 0.0346 1.0000 Uani .
C20 C 0.01873(18) 0.08492(13) 0.31934(16) 0.0451 1.0000 Uani .
C21 C 0.0555(2) 0.02051(13) 0.34374(17) 0.0506 1.0000 Uani .
C22 C -0.0052(3) -0.02690(17) 0.3692(2) 0.0714 1.0000 Uani .
C23 C -0.1025(3) -0.0097(2) 0.3700(2) 0.0847 1.0000 Uani .
C24 C -0.1399(3) 0.0538(3) 0.3448(3) 0.0869 1.0000 Uani .
C25 C -0.0795(2) 0.1016(2) 0.3197(2) 0.0688 1.0000 Uani .
C26 C 0.1729(3) 0.17440(16) 0.45961(18) 0.0634 1.0000 Uani .
C27 C 0.2504(2) 0.1196(2) 0.4960(2) 0.0723 1.0000 Uani .
C28 C 0.0870(3) 0.18317(18) 0.5012(2) 0.0701 1.0000 Uani .
C29 C 0.04313(16) 0.11528(11) 0.12632(15) 0.0390 1.0000 Uani .
C30 C -0.07354(18) 0.10967(15) 0.09914(19) 0.0552 1.0000 Uani .
C31 C 0.09242(18) 0.04730(12) 0.12616(16) 0.0440 1.0000 Uani .
C32 C 0.08092(16) 0.30920(10) 0.23605(16) 0.0379 1.0000 Uani .
C33 C 0.10759(17) 0.30268(10) 0.15404(15) 0.0380 1.0000 Uani .
C34 C 0.21272(18) 0.32004(10) 0.17496(17) 0.0413 1.0000 Uani .
C35 C 0.24966(18) 0.33664(10) 0.26950(18) 0.0430 1.0000 Uani .
C36 C 0.16862(17) 0.33071(10) 0.30731(16) 0.0400 1.0000 Uani .
C37 C -0.02348(18) 0.29910(14) 0.2458(2) 0.0516 1.0000 Uani .
C38 C 0.0359(2) 0.28578(13) 0.06055(17) 0.0541 1.0000 Uani .
C39 C 0.2698(2) 0.32786(13) 0.1055(2) 0.0592 1.0000 Uani .
C40 C 0.3567(2) 0.36015(13) 0.3204(2) 0.0655 1.0000 Uani .
C41 C 0.1732(2) 0.34797(13) 0.40467(19) 0.0573 1.0000 Uani .
F1 F 0.49921(9) 0.23964(7) 0.14484(9) 0.0439 1.0000 Uani .
F2 F 0.68237(10) 0.18593(9) 0.15077(13) 0.0641 1.0000 Uani .
F3 F 0.69800(12) 0.05184(10) 0.12619(14) 0.0759 1.0000 Uani .
F4 F 0.53141(13) -0.02873(8) 0.10044(13) 0.0693 1.0000 Uani .
F5 F 0.34985(10) 0.02482(7) 0.09631(11) 0.0506 1.0000 Uani .
H1 H 0.4401 0.2086 0.2857 0.0451 1.0000 Uiso R
H31 H 0.5773 0.1340 0.3611 0.0486 1.0000 Uiso R
H41 H 0.6431 0.0269 0.4156 0.0628 1.0000 Uiso R
H51 H 0.5306 -0.0628 0.4006 0.0655 1.0000 Uiso R
H61 H 0.3536 -0.0464 0.3417 0.0624 1.0000 Uiso R
H71 H 0.2891 0.0600 0.2938 0.0508 1.0000 Uiso R
H161 H 0.1999 0.2462 -0.1341 0.1182 1.0000 Uiso R
H162 H 0.0924 0.2068 -0.2033 0.1190 1.0000 Uiso R
H163 H 0.1042 0.2177 -0.0934 0.1191 1.0000 Uiso R
H171 H 0.3053 0.1696 -0.1832 0.0847 1.0000 Uiso R
H172 H 0.2076 0.1298 -0.2484 0.0835 1.0000 Uiso R
H173 H 0.2922 0.0897 -0.1696 0.0843 1.0000 Uiso R
H181 H 0.1783 0.0472 -0.0876 0.1029 1.0000 Uiso R
H182 H 0.0822 0.0799 -0.1735 0.1022 1.0000 Uiso R
H183 H 0.0942 0.1010 -0.0670 0.1022 1.0000 Uiso R
H211 H 0.1230 0.0092 0.3421 0.0646 1.0000 Uiso R
H221 H 0.0201 -0.0706 0.3862 0.0877 1.0000 Uiso R
H231 H -0.1431 -0.0416 0.3877 0.1061 1.0000 Uiso R
H241 H -0.2082 0.0648 0.3457 0.1050 1.0000 Uiso R
H251 H -0.1041 0.1453 0.3033 0.0891 1.0000 Uiso R
H261 H 0.2255 0.2104 0.4929 0.0825 1.0000 Uiso R
H271 H 0.2788 0.1323 0.5634 0.1241 1.0000 Uiso R
H272 H 0.3061 0.1231 0.4644 0.1242 1.0000 Uiso R
H273 H 0.2105 0.0749 0.4855 0.1252 1.0000 Uiso R
H281 H 0.1174 0.1871 0.5681 0.1080 1.0000 Uiso R
H282 H 0.0492 0.2238 0.4750 0.1075 1.0000 Uiso R
H283 H 0.0455 0.1427 0.4859 0.1084 1.0000 Uiso R
H291 H 0.0603 0.1429 0.0761 0.0508 1.0000 Uiso R
H301 H -0.0976 0.0929 0.0362 0.0869 1.0000 Uiso R
H302 H -0.0891 0.0776 0.1429 0.0871 1.0000 Uiso R
H303 H -0.1010 0.1542 0.1035 0.0871 1.0000 Uiso R
H311 H 0.0652 0.0270 0.0647 0.0687 1.0000 Uiso R
H312 H 0.0765 0.0185 0.1716 0.0690 1.0000 Uiso R
H313 H 0.1669 0.0519 0.1381 0.0688 1.0000 Uiso R
H371 H -0.0188 0.2822 0.3065 0.0808 1.0000 Uiso R
H372 H -0.0608 0.2669 0.1996 0.0803 1.0000 Uiso R
H373 H -0.0607 0.3413 0.2348 0.0803 1.0000 Uiso R
H381 H 0.0705 0.2565 0.0283 0.0837 1.0000 Uiso R
H382 H -0.0253 0.2628 0.0659 0.0842 1.0000 Uiso R
H383 H 0.0149 0.3265 0.0244 0.0842 1.0000 Uiso R
H391 H 0.3423 0.3188 0.1391 0.0924 1.0000 Uiso R
H392 H 0.2426 0.2956 0.0563 0.0922 1.0000 Uiso R
H393 H 0.2606 0.3735 0.0825 0.0917 1.0000 Uiso R
H401 H 0.3855 0.3317 0.3746 0.1022 1.0000 Uiso R
H402 H 0.3984 0.3565 0.2776 0.1027 1.0000 Uiso R
H403 H 0.3548 0.4060 0.3401 0.1028 1.0000 Uiso R
H411 H 0.2385 0.3312 0.4467 0.0876 1.0000 Uiso R
H412 H 0.1138 0.3273 0.4180 0.0869 1.0000 Uiso R
H413 H 0.1687 0.3966 0.4092 0.0877 1.0000 Uiso R

loop_
_atom_site_aniso_label
_atom_site_aniso_U_11
_atom_site_aniso_U_22
_atom_site_aniso_U_33
_atom_site_aniso_U_23
_atom_site_aniso_U_13
_atom_site_aniso_U_12
Ti1 0.02523(16) 0.02240(16) 0.03187(17) -0.00132(13) 0.00812(12) 0.00315(12)
N1 0.0258(7) 0.0266(8) 0.0328(8) -0.0010(6) 0.0082(6) 0.0028(6)
N2 0.0301(8) 0.0380(9) 0.0335(9) -0.0007(7) 0.0105(7) 0.0036(7)
N3 0.0347(9) 0.0415(10) 0.0329(9) -0.0009(7) 0.0114(7) 0.0047(7)
N4 0.0289(8) 0.0339(8) 0.0336(8) -0.0021(7) 0.0091(6) -0.0011(6)
O1 0.0308(6) 0.0297(7) 0.0346(7) -0.0035(5) 0.0077(5) 0.0037(5)
O2 0.0311(7) 0.0578(10) 0.0327(7) -0.0039(7) 0.0096(6) 0.0046(6)
C1 0.0261(8) 0.0277(9) 0.0333(10) -0.0013(7) 0.0081(7) 0.0001(7)
C2 0.0302(9) 0.0274(9) 0.0308(9) -0.0017(7) 0.0081(7) 0.0020(7)
C3 0.0294(9) 0.0368(11) 0.0460(12) 0.0043(9) 0.0087(8) 0.0028(8)
C4 0.0376(11) 0.0475(13) 0.0631(15) 0.0110(11) 0.0100(11) 0.0143(10)
C5 0.0587(15) 0.0326(12) 0.0664(16) 0.0119(11) 0.0131(12) 0.0152(11)
C6 0.0545(14) 0.0307(11) 0.0632(16) 0.0035(10) 0.0121(12) -0.0052(10)
C7 0.0343(10) 0.0307(10) 0.0508(13) 0.0017(9) 0.0051(9) -0.0015(8)
C8 0.0262(8) 0.0250(9) 0.0358(10) 0.0003(7) 0.0102(7) 0.0017(7)
C9 0.0276(9) 0.0369(10) 0.0314(9) -0.0014(8) 0.0076(7) 0.0048(8)
C10 0.0307(9) 0.0415(11) 0.0352(10) 0.0010(8) 0.0120(8) 0.0012(8)
C11 0.0266(9) 0.0636(15) 0.0437(12) 0.0014(11) 0.0107(9) 0.0000(9)
C12 0.0307(10) 0.0709(17) 0.0510(13) -0.0031(12) 0.0128(10) 0.0181(11)
C13 0.0439(12) 0.0466(13) 0.0508(13) -0.0087(10) 0.0107(10) 0.0165(10)
C14 0.0320(10) 0.0392(11) 0.0428(11) -0.0070(9) 0.0075(8) 0.0047(8)
C15 0.0362(10) 0.0606(15) 0.0339(11) 0.0015(10) 0.0067(9) 0.0124(10)
C16 0.081(2) 0.081(2) 0.0498(15) 0.0093(14) 0.0146(14) 0.0370(17)
C17 0.0462(13) 0.0762(18) 0.0408(12) -0.0027(12) 0.0164(10) 0.0060(12)
C18 0.0545(15) 0.081(2) 0.0517(15) -0.0111(14) 0.0134(12) -0.0139(14)
C19 0.0284(9) 0.0366(11) 0.0407(11) 0.0022(8) 0.0135(8) 0.0036(8)
C20 0.0407(11) 0.0546(14) 0.0405(12) 0.0044(10) 0.0133(9) -0.0098(10)
C21 0.0645(15) 0.0458(13) 0.0427(12) -0.0017(10) 0.0182(11) -0.0175(12)
C22 0.103(3) 0.0610(18) 0.0521(16) -0.0023(13) 0.0273(16) -0.0362(17)
C23 0.096(3) 0.108(3) 0.0553(17) -0.0044(18) 0.0311(17) -0.063(2)
C24 0.0562(18) 0.140(4) 0.071(2) 0.013(2) 0.0289(16) -0.031(2)
C25 0.0460(14) 0.095(2) 0.0724(19) 0.0179(17) 0.0283(14) -0.0071(14)
C26 0.086(2) 0.0685(18) 0.0364(13) 0.0026(12) 0.0200(13) 0.0307(16)
C27 0.0612(17) 0.096(3) 0.0567(17) 0.0179(16) 0.0142(14) 0.0052(17)
C28 0.090(2) 0.079(2) 0.0527(16) -0.0139(14) 0.0389(16) -0.0150(17)
C29 0.0351(10) 0.0410(12) 0.0374(11) -0.0030(9) 0.0059(8) -0.0046(8)
C30 0.0354(12) 0.0670(17) 0.0538(15) -0.0031(12) -0.0003(10) -0.0049(11)
C31 0.0461(12) 0.0402(12) 0.0424(12) -0.0085(9) 0.0088(10) -0.0049(9)
C32 0.0357(10) 0.0296(10) 0.0495(12) 0.0028(9) 0.0147(9) 0.0125(8)
C33 0.0423(11) 0.0285(10) 0.0428(11) 0.0047(8) 0.0126(9) 0.0124(8)
C34 0.0468(12) 0.0241(10) 0.0588(14) 0.0089(9) 0.0246(11) 0.0095(8)
C35 0.0433(11) 0.0201(9) 0.0638(15) 0.0031(9) 0.0135(10) 0.0047(8)
C36 0.0462(12) 0.0237(10) 0.0485(12) -0.0030(8) 0.0122(10) 0.0083(8)
C37 0.0389(12) 0.0539(14) 0.0659(16) 0.0053(12) 0.0217(11) 0.0142(10)
C38 0.0651(16) 0.0469(14) 0.0428(13) 0.0058(10) 0.0054(11) 0.0177(12)
C39 0.0727(18) 0.0352(12) 0.087(2) 0.0174(12) 0.0506(16) 0.0118(12)
C40 0.0516(15) 0.0348(13) 0.100(2) -0.0016(13) 0.0081(15) -0.0091(11)
C41 0.0824(19) 0.0362(12) 0.0514(14) -0.0099(11) 0.0179(13) 0.0067(12)
F1 0.0395(6) 0.0388(7) 0.0550(8) 0.0016(6) 0.0171(6) -0.0069(5)
F2 0.0301(7) 0.0837(12) 0.0811(11) 0.0053(9) 0.0205(7) -0.0080(7)
F3 0.0379(8) 0.0968(14) 0.0956(13) -0.0032(11) 0.0244(8) 0.0277(8)
F4 0.0601(9) 0.0511(9) 0.0913(12) -0.0186(8) 0.0150(8) 0.0241(7)
F5 0.0412(7) 0.0340(7) 0.0725(9) -0.0112(6) 0.0111(6) -0.0005(5)

loop_
_atom_type_symbol
_atom_type_scat_dispersion_real
_atom_type_scat_dispersion_imag
_atom_type_scat_Cromer_Mann_a1
_atom_type_scat_Cromer_Mann_b1
_atom_type_scat_Cromer_Mann_a2
_atom_type_scat_Cromer_Mann_b2
_atom_type_scat_Cromer_Mann_a3
_atom_type_scat_Cromer_Mann_b3
_atom_type_scat_Cromer_Mann_a4
_atom_type_scat_Cromer_Mann_b4
_atom_type_scat_Cromer_Mann_c
_atom_type_scat_source
C 0.0181 0.0091 2.3100 20.8439 1.0200 10.2075 1.5886 0.5687 0.8650 51.6512 0.2156 'International Tables Vol C 4.2.6.8 and 6.1.1.4'
H 0.0000 0.0000 0.4930 10.5109 0.3229 26.1257 0.1402 3.1424 0.0408 57.7998 0.0030 'International Tables Vol C 4.2.6.8 and 6.1.1.4'
N 0.0311 0.0180 12.2126 0.0057 3.1322 9.8933 2.0125 28.9975 1.1663 0.5826 -11.5290 'International Tables Vol C 4.2.6.8 and 6.1.1.4'
O 0.0492 0.0322 3.0485 13.2771 2.2868 5.7011 1.5463 0.3239 0.8670 32.9089 0.2508 'International Tables Vol C 4.2.6.8 and 6.1.1.4'
F 0.0727 0.0534 3.5392 10.2825 2.6412 4.2944 1.5170 0.2615 1.0243 26.1476 0.2776 'International Tables Vol C 4.2.6.8 and 6.1.1.4'
Ti 0.2191 1.8069 9.7595 7.8508 7.3558 0.5000 1.6991 35.6338 1.9021 116.1050 1.2807 'International Tables Vol C 4.2.6.8 and 6.1.1.4'

loop_
_geom_angle_atom_site_label_1
_geom_angle_atom_site_label_2
_geom_angle_atom_site_label_3
_geom_angle
_geom_angle_publ_flag
N1 Ti1 N3 129.16(7) yes
N1 Ti1 N4 94.80(6) yes
N3 Ti1 N4 62.63(7) yes
N1 Ti1 O1 70.05(6) yes
N3 Ti1 O1 87.27(7) yes
N4 Ti1 O1 126.37(6) yes
N1 Ti1 C32 140.50(7) yes
N3 Ti1 C32 87.01(7) yes
N4 Ti1 C32 88.61(7) yes
O1 Ti1 C32 135.78(7) yes
N1 Ti1 C33 106.53(7) yes
N3 Ti1 C33 116.89(7) yes
N4 Ti1 C33 88.63(7) yes
O1 Ti1 C33 144.71(7) yes
C32 Ti1 C33 34.10(8) yes
N1 Ti1 C34 87.87(7) yes
N3 Ti1 C34 142.91(7) yes
N4 Ti1 C34 119.50(8) yes
O1 Ti1 C34 111.23(7) yes
C32 Ti1 C34 57.06(7) yes
N1 Ti1 C35 105.00(7) yes
N3 Ti1 C35 119.76(8) yes
N4 Ti1 C35 144.31(7) yes
O1 Ti1 C35 88.64(7) yes
C32 Ti1 C35 57.33(8) yes
N1 Ti1 C36 139.56(7) yes
N3 Ti1 C36 88.19(8) yes
N4 Ti1 C36 119.21(7) yes
O1 Ti1 C36 101.52(7) yes
C32 Ti1 C36 34.49(8) yes
C33 Ti1 C34 34.53(8) yes
C33 Ti1 C35 57.58(8) yes
C34 Ti1 C35 34.79(9) yes
C33 Ti1 C36 57.28(8) yes
C34 Ti1 C36 57.47(8) yes
C35 Ti1 C36 34.58(8) yes
Ti1 N1 C1 90.95(11) yes
Ti1 N1 C8 146.00(13) yes
C1 N1 C8 122.14(15) yes
O2 N2 C8 108.98(15) yes
Ti1 N3 C19 92.23(12) yes
Ti1 N3 C26 134.56(18) yes
C19 N3 C26 127.6(2) yes
Ti1 N4 C19 93.02(13) yes
Ti1 N4 C29 136.88(14) yes
C19 N4 C29 128.37(18) yes
Ti1 O1 C1 97.13(10) yes
N2 O2 C15 111.32(14) yes
N1 C1 O1 101.85(14) yes
N1 C1 C2 115.10(15) yes
O1 C1 C2 110.95(16) yes
N1 C1 H1 108.6 no
O1 C1 H1 107.3 no
C2 C1 H1 112.3 no
C1 C2 C3 120.30(18) yes
C1 C2 C7 120.78(17) yes
C3 C2 C7 118.92(19) yes
C2 C3 C4 120.4(2) yes
C2 C3 H31 119.0 no
C4 C3 H31 120.6 no
C3 C4 C5 120.1(2) yes
C3 C4 H41 120.5 no
C5 C4 H41 119.4 no
C4 C5 C6 119.9(2) yes
C4 C5 H51 120.1 no
C6 C5 H51 120.0 no
C5 C6 C7 120.0(2) yes
C5 C6 H61 120.4 no
C7 C6 H61 119.6 no
C6 C7 C2 120.7(2) yes
C6 C7 H71 119.1 no
C2 C7 H71 120.2 no
N1 C8 N2 120.47(16) yes
N1 C8 C9 118.60(16) yes
N2 C8 C9 120.90(17) yes
C8 C9 C10 122.42(18) yes
C8 C9 C14 120.60(18) yes
C10 C9 C14 116.97(18) yes
C9 C10 C11 122.2(2) yes
C9 C10 F1 119.66(17) yes
C11 C10 F1 118.12(19) yes
C10 C11 C12 119.3(2) yes
C10 C11 F2 120.9(2) yes
C12 C11 F2 119.8(2) yes
C11 C12 C13 119.9(2) yes
C11 C12 F3 120.4(2) yes
C13 C12 F3 119.7(2) yes
C12 C13 C14 119.5(2) yes
C12 C13 F4 120.3(2) yes
C14 C13 F4 120.2(2) yes
C9 C14 C13 122.1(2) yes
C9 C14 F5 119.49(18) yes
C13 C14 F5 118.4(2) yes
O2 C15 C16 112.5(2) yes
O2 C15 C17 103.18(18) yes
C16 C15 C17 111.6(2) yes
O2 C15 C18 108.0(2) yes
C16 C15 C18 111.1(2) yes
C17 C15 C18 110.2(2) yes
C15 C16 H161 100.6 no
C15 C16 H162 107.6 no
H161 C16 H162 113.8 no
C15 C16 H163 108.1 no
H161 C16 H163 113.8 no
H162 C16 H163 112.0 no
C15 C17 H171 107.2 no
C15 C17 H172 109.7 no
H171 C17 H172 110.4 no
C15 C17 H173 107.5 no
H171 C17 H173 111.7 no
H172 C17 H173 110.2 no
C15 C18 H181 107.4 no
C15 C18 H182 108.2 no
H181 C18 H182 112.3 no
C15 C18 H183 106.9 no
H181 C18 H183 111.9 no
H182 C18 H183 109.8 no
N4 C19 N3 111.15(18) yes
N4 C19 C20 125.47(19) yes
N3 C19 C20 123.31(19) yes
C19 C20 C21 121.9(2) yes
C19 C20 C25 118.4(2) yes
C21 C20 C25 119.6(2) yes
C20 C21 C22 120.2(3) yes
C20 C21 H211 119.0 no
C22 C21 H211 120.8 no
C21 C22 C23 119.7(3) yes
C21 C22 H221 120.2 no
C23 C22 H221 120.1 no
C22 C23 C24 120.3(3) yes
C22 C23 H231 119.6 no
C24 C23 H231 120.1 no
C23 C24 C25 120.3(3) yes
C23 C24 H241 119.0 no
C25 C24 H241 120.7 no
C24 C25 C20 119.8(4) yes
C24 C25 H251 120.8 no
C20 C25 H251 119.4 no
N3 C26 C27 113.8(2) yes
N3 C26 C28 113.9(3) yes
C27 C26 C28 118.9(3) yes
N3 C26 H261 113.1 no
C27 C26 H261 90.8 no
C28 C26 H261 103.4 no
C26 C27 H271 101.6 no
C26 C27 H272 108.8 no
H271 C27 H272 110.5 no
C26 C27 H273 106.7 no
H271 C27 H273 113.1 no
H272 C27 H273 115.1 no
C26 C28 H281 107.9 no
C26 C28 H282 108.0 no
H281 C28 H282 111.3 no
C26 C28 H283 106.0 no
H281 C28 H283 110.5 no
H282 C28 H283 112.9 no
N4 C29 C30 113.99(19) yes
N4 C29 C31 112.34(18) yes
C30 C29 C31 111.4(2) yes
N4 C29 H291 105.2 no
C30 C29 H291 107.3 no
C31 C29 H291 105.9 no
C29 C30 H301 107.6 no
C29 C30 H302 106.7 no
H301 C30 H302 111.3 no
C29 C30 H303 108.0 no
H301 C30 H303 111.0 no
H302 C30 H303 112.0 no
C29 C31 H311 109.3 no
C29 C31 H312 109.2 no
H311 C31 H312 109.4 no
C29 C31 H313 110.8 no
H311 C31 H313 106.6 no
H312 C31 H313 111.6 no
Ti1 C32 C33 73.23(11) yes
Ti1 C32 C36 71.81(11) yes
C33 C32 C36 108.5(2) yes
Ti1 C32 C37 123.51(16) yes
C33 C32 C37 126.2(2) yes
C36 C32 C37 125.3(2) yes
Ti1 C33 C32 72.67(12) yes
Ti1 C33 C34 71.39(12) yes
C32 C33 C34 107.4(2) yes
Ti1 C33 C38 124.93(15) yes
C32 C33 C38 126.1(2) yes
C34 C33 C38 126.3(2) yes
Ti1 C34 C33 74.07(12) yes
Ti1 C34 C35 71.47(12) yes
C33 C34 C35 108.0(2) yes
Ti1 C34 C39 126.16(15) yes
C33 C34 C39 125.3(2) yes
C35 C34 C39 126.3(2) yes
Ti1 C35 C34 73.74(12) yes
Ti1 C35 C36 73.97(12) yes
C34 C35 C36 108.5(2) yes
Ti1 C35 C40 120.67(16) yes
C34 C35 C40 125.9(2) yes
C36 C35 C40 125.6(3) yes
Ti1 C36 C32 73.70(11) yes
Ti1 C36 C35 71.44(12) yes
C32 C36 C35 107.7(2) yes
Ti1 C36 C41 123.05(16) yes
C32 C36 C41 126.4(2) yes
C35 C36 C41 125.8(2) yes
C32 C37 H371 110.8 no
C32 C37 H372 108.9 no
H371 C37 H372 109.1 no
C32 C37 H373 109.5 no
H371 C37 H373 110.2 no
H372 C37 H373 108.2 no
C33 C38 H381 109.6 no
C33 C38 H382 110.7 no
H381 C38 H382 108.9 no
C33 C38 H383 110.1 no
H381 C38 H383 108.6 no
H382 C38 H383 108.8 no
C34 C39 H391 105.9 no
C34 C39 H392 108.2 no
H391 C39 H392 111.7 no
C34 C39 H393 108.2 no
H391 C39 H393 111.0 no
H392 C39 H393 111.5 no
C35 C40 H401 109.4 no
C35 C40 H402 107.7 no
H401 C40 H402 110.2 no
C35 C40 H403 109.8 no
H401 C40 H403 109.2 no
H402 C40 H403 110.4 no
C36 C41 H411 108.6 no
C36 C41 H412 108.6 no
H411 C41 H412 111.6 no
C36 C41 H413 108.2 no
H411 C41 H413 110.8 no
H412 C41 H413 109.0 no

loop_
_geom_bond_atom_site_label_1
_geom_bond_atom_site_label_2
_geom_bond_distance
_geom_bond_publ_flag
Ti1 N1 2.0070(16) yes
Ti1 N3 2.1160(18) yes
Ti1 N4 2.0972(17) yes
Ti1 O1 1.8980(14) yes
Ti1 C32 2.4009(19) yes
Ti1 C33 2.408(2) yes
Ti1 C34 2.373(2) yes
Ti1 C35 2.344(2) yes
Ti1 C36 2.376(2) yes
N1 C1 1.469(2) yes
N1 C8 1.358(2) yes
N2 O2 1.427(2) yes
N2 C8 1.295(3) yes
N3 C19 1.327(3) yes
N3 C26 1.471(3) yes
N4 C19 1.328(3) yes
N4 C29 1.471(3) yes
O1 C1 1.419(2) yes
O2 C15 1.440(3) yes
C1 C2 1.519(3) yes
C1 H1 0.995 no
C2 C3 1.389(3) yes
C2 C7 1.385(3) yes
C3 C4 1.391(3) yes
C3 H31 0.950 no
C4 C5 1.379(4) yes
C4 H41 0.963 no
C5 C6 1.382(4) yes
C5 H51 0.942 no
C6 C7 1.388(3) yes
C6 H61 0.956 no
C7 H71 0.956 no
C8 C9 1.505(2) yes
C9 C10 1.378(3) yes
C9 C14 1.378(3) yes
C10 C11 1.382(3) yes
C10 F1 1.344(3) yes
C11 C12 1.371(4) yes
C11 F2 1.342(3) yes
C12 C13 1.379(4) yes
C12 F3 1.335(3) yes
C13 C14 1.376(3) yes
C13 F4 1.342(3) yes
C14 F5 1.343(3) yes
C15 C16 1.500(4) yes
C15 C17 1.509(3) yes
C15 C18 1.543(4) yes
C16 H161 1.053 no
C16 H162 0.996 no
C16 H163 0.989 no
C17 H171 0.983 no
C17 H172 0.977 no
C17 H173 0.977 no
C18 H181 1.021 no
C18 H182 0.999 no
C18 H183 0.997 no
C19 C20 1.501(3) yes
C20 C21 1.386(4) yes
C20 C25 1.388(4) yes
C21 C22 1.390(4) yes
C21 H211 0.958 no
C22 C23 1.380(6) yes
C22 H221 0.943 no
C23 C24 1.373(6) yes
C23 H231 0.937 no
C24 C25 1.389(5) yes
C24 H241 0.966 no
C25 H251 0.939 no
C26 C27 1.505(4) yes
C26 C28 1.508(4) yes
C26 H261 1.033 no
C27 H271 1.012 no
C27 H272 1.020 no
C27 H273 1.032 no
C28 H281 0.978 no
C28 H282 0.977 no
C28 H283 0.973 no
C29 C30 1.528(3) yes
C29 C31 1.513(3) yes
C29 H291 1.026 no
C30 H301 0.973 no
C30 H302 0.992 no
C30 H303 0.973 no
C31 H311 0.981 no
C31 H312 0.973 no
C31 H313 0.984 no
C32 C33 1.410(3) yes
C32 C36 1.416(3) yes
C32 C37 1.497(3) yes
C33 C34 1.420(3) yes
C33 C38 1.499(3) yes
C34 C35 1.411(4) yes
C34 C39 1.504(3) yes
C35 C36 1.403(3) yes
C35 C40 1.508(3) yes
C36 C41 1.504(3) yes
C37 H371 0.966 no
C37 H372 0.973 no
C37 H373 0.969 no
C38 H381 0.974 no
C38 H382 0.980 no
C38 H383 0.973 no
C39 H391 0.984 no
C39 H392 0.971 no
C39 H393 0.969 no
C40 H401 0.978 no
C40 H402 0.993 no
C40 H403 0.963 no
C41 H411 0.985 no
C41 H412 0.987 no
C41 H413 0.974 no
